data_2204419
loop_
_publ_author_name
'Mehmet Akkurt'
'Sema \"Ozt\"urk'
'Z\"ulbiye \"Onal'
'Behzat Altural'
'Orhan B\"uy\"ukg\"ung\"or'

_publ_section_title
;
 <i>N</i>-(5-Benzoyl-2-oxo-4-phenyl-1,2-dihydropyrimidin-1-yl)benzamide
;
_journal_issue 10
_journal_name_full 'Acta Crystallographica Section E'
_journal_page_first o1844
_journal_page_last o1846
_journal_paper_doi 10.1107/S1600536804023050
_journal_volume 60
_journal_year 2004
_chemical_formula_iupac 'C24 H17 N3 O3'
_chemical_formula_moiety 'C24 H17 N3 O3'
_chemical_formula_sum 'C24 H17 N3 O3'
_chemical_formula_weight 395.41
_chemical_name_systematic
;
N-(5-Benzoyl-2-oxo-4-phenyl-1,2-dihydropyrimidin-1-yl)benzamide
;
_space_group_IT_number 14
_symmetry_cell_setting monoclinic
_symmetry_space_group_name_Hall '-P 2ybc'
_symmetry_space_group_name_H-M 'P 1 21/c 1'
_atom_sites_solution_hydrogens geom
_atom_sites_solution_primary direct
_atom_sites_solution_secondary difmap
_cell_angle_alpha 90
_cell_angle_beta 100.841(4)
_cell_angle_gamma 90
_cell_formula_units_Z 4
_cell_length_a 8.9688(5)
_cell_length_b 10.9081(4)
_cell_length_c 19.8159(11)
_cell_measurement_reflns_used 4211
_cell_measurement_temperature 150
_cell_measurement_theta_max 27.26
_cell_measurement_theta_min 1.87
_cell_volume 1904.04(17)
_computing_cell_refinement X-AREA
_computing_data_collection 'X-AREA (Stoe & Cie, 2002)'
_computing_data_reduction 'X-RED32 (Stoe & Cie, 2002)'
_computing_molecular_graphics 'ORTEPIII (Farrugia, 1997)'
_computing_publication_material 'WinGX (Farrugia, 1999)'
_computing_structure_refinement 'SHELXL97 (Sheldrick, 1997)'
_computing_structure_solution 'SHELXS97 (Sheldrick, 1997)'
_diffrn_ambient_temperature 150
_diffrn_detector_area_resol_mean 6.67
_diffrn_measured_fraction_theta_full 0.995
_diffrn_measured_fraction_theta_max 0.995
_diffrn_measurement_device '2-circle goniometer'
_diffrn_measurement_device_type 'Stoe IPDS-II'
_diffrn_measurement_method \w
_diffrn_radiation_monochromator 'plane graphite'
_diffrn_radiation_type MoK\a
_diffrn_radiation_wavelength 0.71073
_diffrn_reflns_av_R_equivalents 0.0382
_diffrn_reflns_av_sigmaI/netI 0.0226
_diffrn_reflns_limit_h_max 11
_diffrn_reflns_limit_h_min -11
_diffrn_reflns_limit_k_max 13
_diffrn_reflns_limit_k_min -13
_diffrn_reflns_limit_l_max 25
_diffrn_reflns_limit_l_min -25
_diffrn_reflns_number 29930
_diffrn_reflns_reduction_process ' ?'
_diffrn_reflns_theta_full 27.20
_diffrn_reflns_theta_max 27.20
_diffrn_reflns_theta_min 2.09
_diffrn_standards_decay_% <2
_exptl_absorpt_coefficient_mu 0.093
_exptl_absorpt_correction_T_max 0.9852
_exptl_absorpt_correction_T_min 0.9554
_exptl_absorpt_correction_type integration
_exptl_absorpt_process_details 'STOE X-RED32 (Stoe & Cie, 2002)'
_exptl_crystal_colour yellow
_exptl_crystal_density_diffrn 1.379
_exptl_crystal_density_method 'Not Measured'
_exptl_crystal_description plate
_exptl_crystal_F_000 824
_exptl_crystal_size_max 0.58
_exptl_crystal_size_mid 0.40
_exptl_crystal_size_min 0.16
_refine_diff_density_max 0.183
_refine_diff_density_min -0.132
_refine_ls_extinction_coef 0.0145(13)
_refine_ls_extinction_expression FC^*^=KFC[1.001XFC^2^\L^3^/SIN(2\Q)]^-1/4^
_refine_ls_extinction_method SHELXL97
_refine_ls_goodness_of_fit_ref 1.020
_refine_ls_hydrogen_treatment refall
_refine_ls_matrix_type full
_refine_ls_number_parameters 340
_refine_ls_number_reflns 4211
_refine_ls_number_restraints 0
_refine_ls_restrained_S_all 1.020
_refine_ls_R_factor_all 0.0452
_refine_ls_R_factor_gt 0.0322
_refine_ls_shift/su_max 0.000
_refine_ls_shift/su_mean 0.000
_refine_ls_structure_factor_coef Fsqd
_refine_ls_weighting_details 'calc w = 1/[\s^2^(Fo^2^)+(0.0520P)^2^+0.0168P] where P = (Fo^2^+2Fc^2^)/3'
_refine_ls_weighting_scheme calc
_refine_ls_wR_factor_gt 0.0808
_refine_ls_wR_factor_ref 0.0846
_reflns_number_gt 3172
_reflns_number_total 4211
_reflns_threshold_expression I>2\s(I)
_cod_data_source_file ww6292.cif
_cod_data_source_block I
_cod_original_sg_symbol_H-M 'P 21/c'
_cod_database_code 2204419

loop_
_symmetry_equiv_pos_as_xyz
x,y,z
-x,1/2+y,1/2-z
-x,-y,-z
x,1/2-y,1/2+z

loop_
_atom_site_aniso_label
_atom_site_aniso_U_11
_atom_site_aniso_U_22
_atom_site_aniso_U_33
_atom_site_aniso_U_12
_atom_site_aniso_U_13
_atom_site_aniso_U_23
O1 0.0381(4) 0.0358(5) 0.0523(5) -0.0030(3) 0.0107(4) -0.0107(4)
O2 0.0515(5) 0.0348(4) 0.0364(5) -0.0071(4) 0.0084(4) -0.0047(4)
O3 0.0376(4) 0.0379(4) 0.0272(4) -0.0007(3) 0.0082(3) -0.0016(3)
N1 0.0299(4) 0.0328(5) 0.0319(5) 0.0028(4) 0.0072(4) -0.0046(4)
N2 0.0293(4) 0.0306(5) 0.0285(5) 0.0026(3) 0.0066(3) -0.0009(4)
N3 0.0302(4) 0.0315(5) 0.0287(5) -0.0005(4) 0.0058(4) -0.0006(4)
C1 0.0330(5) 0.0319(6) 0.0293(6) 0.0022(4) 0.0066(4) 0.0037(4)
C2 0.0364(6) 0.0383(6) 0.0504(8) -0.0033(5) 0.0115(5) -0.0034(6)
C3 0.0334(6) 0.0439(7) 0.0606(9) -0.0015(5) 0.0142(6) 0.0011(6)
C4 0.0420(6) 0.0405(7) 0.0441(7) 0.0102(5) 0.0155(5) 0.0057(5)
C5 0.0443(7) 0.0425(7) 0.0433(7) 0.0080(5) 0.0065(5) -0.0074(6)
C6 0.0340(6) 0.0394(6) 0.0400(7) 0.0033(5) 0.0031(5) -0.0049(5)
C7 0.0334(5) 0.0309(6) 0.0302(6) 0.0002(4) 0.0062(4) 0.0011(4)
C8 0.0319(5) 0.0311(5) 0.0277(6) -0.0012(4) 0.0049(4) 0.0004(4)
C9 0.0310(5) 0.0297(5) 0.0284(5) -0.0029(4) 0.0068(4) -0.0004(4)
C10 0.0319(5) 0.0296(5) 0.0300(6) 0.0024(4) 0.0053(4) -0.0017(4)
C11 0.0321(5) 0.0317(5) 0.0295(6) 0.0050(4) 0.0077(4) 0.0019(4)
C12 0.0335(5) 0.0314(6) 0.0370(7) 0.0042(4) 0.0084(5) 0.0030(5)
C13 0.0397(6) 0.0347(6) 0.0556(8) 0.0043(5) 0.0137(6) 0.0112(6)
C14 0.0590(8) 0.0532(8) 0.0529(9) 0.0121(7) 0.0245(7) 0.0234(7)
C15 0.0709(9) 0.0575(9) 0.0348(7) 0.0142(7) 0.0210(7) 0.0105(6)
C16 0.0505(7) 0.0419(7) 0.0296(6) 0.0088(5) 0.0083(5) 0.0005(5)
C17 0.0283(5) 0.0287(5) 0.0299(6) -0.0047(4) 0.0056(4) -0.0009(4)
C18 0.0292(5) 0.0325(6) 0.0292(6) -0.0005(4) 0.0030(4) -0.0032(4)
C19 0.0320(5) 0.0392(6) 0.0360(6) 0.0007(5) 0.0082(5) -0.0006(5)
C20 0.0346(6) 0.0520(8) 0.0413(7) 0.0046(5) 0.0095(5) -0.0055(6)
C21 0.0402(7) 0.0472(7) 0.0500(8) 0.0123(6) 0.0047(6) -0.0080(6)
C22 0.0470(7) 0.0358(7) 0.0462(8) 0.0077(5) 0.0021(6) 0.0007(6)
C23 0.0377(6) 0.0357(6) 0.0330(6) 0.0018(5) 0.0042(5) 0.0004(5)
C24 0.0291(5) 0.0305(5) 0.0276(6) -0.0033(4) 0.0043(4) -0.0005(4)

loop_
_atom_site_label
_atom_site_fract_x
_atom_site_fract_y
_atom_site_fract_z
_atom_site_U_iso_or_equiv
_atom_site_thermal_displace_type
_atom_site_occupancy
_atom_site_type_symbol
O1 0.85676(9) 0.62582(7) 0.14423(5) 0.0418(3) Uani 1.000 O
O2 0.50863(10) 0.79559(7) 0.30215(4) 0.0409(3) Uani 1.000 O
O3 0.51146(9) 0.64217(7) 0.00892(4) 0.0340(2) Uani 1.000 O
N1 0.67126(10) 0.49045(9) 0.10232(5) 0.0314(3) Uani 1.000 N
N2 0.56556(10) 0.57348(8) 0.11919(5) 0.0293(3) Uani 1.000 N
N3 0.38932(10) 0.73350(8) 0.08702(5) 0.0301(3) Uani 1.000 N
C1 0.93002(12) 0.44978(10) 0.08708(6) 0.0313(3) Uani 1.000 C
C2 1.08293(14) 0.48082(12) 0.10497(7) 0.0413(4) Uani 1.000 C
C3 1.19166(14) 0.41050(12) 0.08226(8) 0.0453(4) Uani 1.000 C
C4 1.14950(14) 0.31089(11) 0.04040(7) 0.0412(4) Uani 1.000 C
C5 0.99821(15) 0.27883(12) 0.02245(7) 0.0436(4) Uani 1.000 C
C6 0.88851(13) 0.34726(11) 0.04636(6) 0.0383(4) Uani 1.000 C
C7 0.81985(12) 0.53149(10) 0.11268(6) 0.0315(3) Uani 1.000 C
C8 0.55249(12) 0.58260(10) 0.18591(6) 0.0303(3) Uani 1.000 C
C9 0.45887(12) 0.66850(10) 0.20525(6) 0.0295(3) Uani 1.000 C
C10 0.46216(12) 0.69555(10) 0.28015(6) 0.0306(3) Uani 1.000 C
C11 0.40679(12) 0.60336(10) 0.32422(6) 0.0309(3) Uani 1.000 C
C12 0.35090(12) 0.48935(10) 0.29950(6) 0.0337(3) Uani 1.000 C
C13 0.29858(14) 0.40736(12) 0.34322(7) 0.0427(4) Uani 1.000 C
C14 0.29861(17) 0.44028(14) 0.41039(8) 0.0532(5) Uani 1.000 C
C15 0.35242(18) 0.55333(14) 0.43505(8) 0.0530(5) Uani 1.000 C
C16 0.40732(15) 0.63468(12) 0.39257(6) 0.0406(4) Uani 1.000 C
C17 0.37499(11) 0.74296(10) 0.15193(6) 0.0290(3) Uani 1.000 C
C18 0.26569(12) 0.83595(10) 0.16714(6) 0.0306(3) Uani 1.000 C
C19 0.17098(12) 0.81260(11) 0.21388(6) 0.0355(3) Uani 1.000 C
C20 0.07216(14) 0.90172(13) 0.22835(7) 0.0423(4) Uani 1.000 C
C21 0.06821(15) 1.01514(13) 0.19706(7) 0.0463(4) Uani 1.000 C
C22 0.16080(15) 1.03925(12) 0.15042(7) 0.0439(4) Uani 1.000 C
C23 0.25845(13) 0.94976(11) 0.13456(6) 0.0358(3) Uani 1.000 C
C24 0.48910(11) 0.65173(10) 0.06797(5) 0.0292(3) Uani 1.000 C
H1 0.6324(17) 0.4439(13) 0.0661(8) 0.046(4) Uiso 1.000 H
H2 1.1109(17) 0.5564(14) 0.1362(8) 0.055(4) Uiso 1.000 H
H3 1.2977(18) 0.4316(14) 0.0962(8) 0.057(4) Uiso 1.000 H
H4 1.2265(17) 0.2618(13) 0.0215(8) 0.052(4) Uiso 1.000 H
H5 0.9661(16) 0.2080(14) -0.0076(8) 0.053(4) Uiso 1.000 H
H6 0.7820(16) 0.3241(12) 0.0330(7) 0.044(4) Uiso 1.000 H
H8 0.6153(14) 0.5256(11) 0.2173(7) 0.033(3) Uiso 1.000 H
H12 0.3487(14) 0.4633(12) 0.2511(7) 0.040(3) Uiso 1.000 H
H13 0.2583(15) 0.3283(14) 0.3261(7) 0.047(4) Uiso 1.000 H
H14 0.2595(19) 0.3819(15) 0.4406(9) 0.065(5) Uiso 1.000 H
H15 0.354(2) 0.5763(16) 0.4826(9) 0.072(5) Uiso 1.000 H
H16 0.4509(17) 0.7166(15) 0.4092(8) 0.059(4) Uiso 1.000 H
H19 0.1726(14) 0.7301(12) 0.2357(7) 0.039(3) Uiso 1.000 H
H20 0.0047(17) 0.8817(13) 0.2613(8) 0.052(4) Uiso 1.000 H
H21 0.0019(17) 1.0821(15) 0.2075(8) 0.058(4) Uiso 1.000 H
H22 0.1636(17) 1.1216(15) 0.1289(8) 0.057(4) Uiso 1.000 H
H23 0.3284(15) 0.9652(12) 0.1018(7) 0.039(3) Uiso 1.000 H

loop_
_atom_type_symbol
_atom_type_description
_atom_type_scat_dispersion_real
_atom_type_scat_dispersion_imag
_atom_type_scat_source
O O 0.0106 0.0060 'International Tables Vol C Tables 4.2.6.8 and 6.1.1.4'
N N 0.0061 0.0033 'International Tables Vol C Tables 4.2.6.8 and 6.1.1.4'
H H 0.0000 0.0000 'International Tables Vol C Tables 4.2.6.8 and 6.1.1.4'
C C 0.0033 0.0016 'International Tables Vol C Tables 4.2.6.8 and 6.1.1.4'

loop_
_geom_angle_atom_site_label_1
_geom_angle_atom_site_label_2
_geom_angle_atom_site_label_3
_geom_angle
_geom_angle_publ_flag
N2 N1 C7 115.65(9) yes
N1 N2 C8 117.98(9) yes
N1 N2 C24 118.88(9) yes
C8 N2 C24 122.82(9) yes
C17 N3 C24 120.60(9) yes
C7 N1 H1 121.4(10) no
N2 N1 H1 112.4(10) no
C2 C1 C7 116.92(10) no
C2 C1 C6 119.18(11) no
C6 C1 C7 123.90(10) no
C1 C2 C3 120.27(12) no
C2 C3 C4 120.28(12) no
C3 C4 C5 120.02(12) no
C4 C5 C6 120.08(12) no
C1 C6 C5 120.13(11) no
O1 C7 N1 120.72(10) yes
N1 C7 C1 115.98(10) yes
O1 C7 C1 123.18(10) yes
N2 C8 C9 119.83(10) yes
C8 C9 C17 116.75(10) no
C10 C9 C17 121.77(10) no
C8 C9 C10 120.87(10) no
C9 C10 C11 120.13(10) no
O2 C10 C9 117.98(10) yes
O2 C10 C11 121.88(10) yes
C12 C11 C16 119.63(11) no
C10 C11 C12 122.53(10) no
C10 C11 C16 117.82(10) no
C11 C12 C13 119.81(11) no
C12 C13 C14 119.77(12) no
C13 C14 C15 120.75(14) no
C14 C15 C16 120.08(14) no
C11 C16 C15 119.95(12) no
C9 C17 C18 121.03(10) no
N3 C17 C18 116.19(10) yes
N3 C17 C9 122.79(10) yes
C17 C18 C19 121.34(10) no
C17 C18 C23 119.37(10) no
C19 C18 C23 119.29(10) no
C18 C19 C20 120.31(11) no
C19 C20 C21 120.03(12) no
C20 C21 C22 120.25(13) no
C21 C22 C23 120.22(12) no
C18 C23 C22 119.87(11) no
N2 C24 N3 117.00(9) yes
O3 C24 N2 119.51(10) yes
O3 C24 N3 123.47(10) yes
C1 C2 H2 117.6(9) no
C3 C2 H2 122.1(9) no
C2 C3 H3 119.5(9) no
C4 C3 H3 120.3(9) no
C3 C4 H4 121.2(9) no
C5 C4 H4 118.8(9) no
C4 C5 H5 121.0(9) no
C6 C5 H5 118.9(9) no
C1 C6 H6 120.6(8) no
C5 C6 H6 119.3(8) no
N2 C8 H8 115.4(8) no
C9 C8 H8 124.8(8) no
C11 C12 H12 122.2(8) no
C13 C12 H12 118.0(8) no
C12 C13 H13 120.1(8) no
C14 C13 H13 120.1(8) no
C13 C14 H14 119.0(10) no
C15 C14 H14 120.3(10) no
C14 C15 H15 120.9(10) no
C16 C15 H15 119.0(10) no
C11 C16 H16 117.8(9) no
C15 C16 H16 122.3(9) no
C18 C19 H19 119.5(8) no
C20 C19 H19 120.2(8) no
C19 C20 H20 118.4(8) no
C21 C20 H20 121.6(8) no
C20 C21 H21 122.3(9) no
C22 C21 H21 117.5(9) no
C21 C22 H22 121.7(9) no
C23 C22 H22 118.0(9) no
C18 C23 H23 118.1(8) no
C22 C23 H23 122.0(8) no

loop_
_geom_bond_atom_site_label_1
_geom_bond_atom_site_label_2
_geom_bond_distance
_geom_bond_publ_flag
O1 C7 1.2171(14) yes
O2 C10 1.2191(13) yes
O3 C24 1.2282(13) yes
N1 N2 1.3964(13) yes
N1 C7 1.3841(14) yes
N2 C8 1.3528(15) yes
N2 C24 1.4026(14) yes
N3 C17 1.3205(15) yes
N3 C24 1.3660(14) yes
N1 H1 0.895(15) no
C1 C2 1.3922(17) no
C1 C6 1.3883(16) no
C1 C7 1.4888(16) no
C2 C3 1.3809(19) no
C3 C4 1.3761(19) no
C4 C5 1.3815(19) no
C5 C6 1.3875(18) no
C8 C9 1.3605(16) no
C9 C10 1.5081(16) no
C9 C17 1.4293(16) no
C10 C11 1.4777(16) no
C11 C16 1.3960(17) no
C11 C12 1.3948(16) no
C12 C13 1.3869(17) no
C13 C14 1.379(2) no
C14 C15 1.380(2) no
C15 C16 1.376(2) no
C17 C18 1.4805(15) no
C18 C23 1.3952(16) no
C18 C19 1.3929(16) no
C19 C20 1.3814(18) no
C20 C21 1.381(2) no
C21 C22 1.3790(19) no
C22 C23 1.3865(18) no
C2 H2 1.033(16) no
C3 H3 0.967(16) no
C4 H4 1.001(15) no
C5 H5 0.985(15) no
C6 H6 0.975(14) no
C8 H8 0.979(13) no
C12 H12 0.997(14) no
C13 H13 0.971(15) no
C14 H14 0.983(17) no
C15 H15 0.973(18) no
C16 H16 1.006(16) no
C19 H19 0.997(13) no
C20 H20 0.994(16) no
C21 H21 0.988(16) no
C22 H22 0.997(16) no
C23 H23 0.998(14) no

loop_
_geom_contact_atom_site_label_1
_geom_contact_atom_site_label_2
_geom_contact_distance
_geom_contact_site_symmetry_2
_geom_contact_publ_flag
O1 N2 2.6279(12) . no
O1 C8 3.0330(14) . no
O1 C24 3.3708(13) . no
O1 C13 3.4007(15) 2_655 no
O1 C21 3.3174(17) 2_645 no
O2 C8 3.1948(13) 2_655 no
O2 C18 3.1474(14) . no
O2 C19 3.2050(14) . no
O2 C12 3.3266(14) 2_655 no
O3 C4 3.4032(15) 3_765 no
O3 C16 3.3620(15) 4_564 no
O3 O3 3.1241(11) 3_665 no
O3 N1 2.8772(13) 3_665 no
O3 C7 3.3461(14) . no
O3 N1 2.6871(13) . no
O1 H13 2.553(15) 2_655 no
O1 H2 2.435(16) . no
O2 H12 2.570(13) 2_655 no
O2 H16 2.434(16) . no
O2 H3 2.821(16) 2_755 no
O2 H8 2.742(12) 2_655 no
O3 H1 2.009(15) 3_665 no
O3 H4 2.742(15) 3_765 no
O3 H6 2.633(14) 3_665 no
O3 H1 2.584(15) . no
O3 H16 2.484(16) 4_564 no
N1 O3 2.6871(13) . no
N1 O3 2.8772(13) 3_665 no
N2 O1 2.6279(12) . no
N3 C6 3.3902(15) 3_665 no
N3 C13 3.4478(16) 2_655 no
N1 H6 2.584(14) . no
N2 H3 2.822(16) 1_455 no
N3 H23 2.614(13) . no
N3 H6 2.653(14) 3_665 no
N3 H15 2.905(18) 4_564 no
C2 C6 3.5866(18) 3_765 no
C4 O3 3.4032(15) 3_765 no
C4 C7 3.5422(18) 3_765 no
C6 C2 3.5866(18) 3_765 no
C6 N3 3.3902(15) 3_665 no
C7 O3 3.3461(14) . no
C7 C4 3.5422(18) 3_765 no
C7 C20 3.4231(18) 2_645 no
C8 O1 3.0330(14) . no
C8 O2 3.1948(13) 2_645 no
C8 C12 3.3017(16) . no
C10 C19 2.9807(16) . no
C11 C23 3.4009(16) 2_645 no
C11 C19 3.5670(16) . no
C12 C23 3.5281(16) 2_645 no
C12 O2 3.3266(14) 2_645 no
C12 C8 3.3017(16) . no
C13 C17 3.4192(17) 2_645 no
C13 C21 3.4429(19) 2_545 no
C13 C20 3.3612(18) 2_545 no
C13 O1 3.4007(15) 2_645 no
C13 N3 3.4478(16) 2_645 no
C15 C15 3.525(2) 3_666 no
C16 O3 3.3620(15) 4_565 no
C17 C13 3.4192(17) 2_655 no
C18 O2 3.1474(14) . no
C19 C10 2.9807(16) . no
C19 O2 3.2050(14) . no
C19 C11 3.5670(16) . no
C20 C13 3.3612(18) 2_555 no
C20 C7 3.4231(18) 2_655 no
C21 C13 3.4429(19) 2_555 no
C21 O1 3.3174(17) 2_655 no
C23 C11 3.4009(16) 2_655 no
C23 C12 3.5281(16) 2_655 no
C24 O1 3.3708(13) . no
C1 H20 3.043(16) 2_645 no
C2 H20 3.097(15) 2_645 no
C4 H22 2.697(16) 1_645 no
C5 H22 2.901(16) 1_645 no
C6 H1 2.623(15) . no
C7 H8 3.016(13) . no
C8 H12 2.755(13) . no
C8 H3 3.093(16) 1_455 no
C9 H19 2.827(13) . no
C9 H12 2.674(13) . no
C10 H19 2.608(13) . no
C11 H23 2.958(14) 2_645 no
C11 H19 2.831(13) . no
C16 H23 2.992(14) 2_645 no
C17 H2 3.094(15) 1_455 no
C20 H13 3.064(14) 2_555 no
C21 H8 3.023(13) 2_655 no
C22 H8 2.991(14) 2_655 no
C23 H8 3.055(14) 2_655 no
C24 H3 3.064(16) 1_455 no
C24 H1 2.871(15) 3_665 no
C24 H6 2.856(14) 3_665 no
H1 O3 2.584(15) . no
H1 C6 2.623(15) . no
H1 H6 2.07(2) . no
H1 O3 2.009(15) 3_665 no
H1 C24 2.871(15) 3_665 no
H2 O1 2.435(16) . no
H2 C17 3.094(15) 1_655 no
H3 N2 2.822(16) 1_655 no
H3 C8 3.093(16) 1_655 no
H3 C24 3.064(16) 1_655 no
H3 O2 2.821(16) 2_745 no
H4 O3 2.742(15) 3_765 no
H4 H14 2.30(2) 4_654 no
H6 N1 2.584(14) . no
H6 H1 2.07(2) . no
H6 O3 2.633(15) 3_665 no
H6 N3 2.653(14) 3_665 no
H6 C24 2.856(14) 3_665 no
H8 C7 3.016(13) . no
H8 O2 2.742(12) 2_645 no
H8 C21 3.023(13) 2_645 no
H8 C22 2.991(13) 2_645 no
H8 C23 3.055(14) 2_645 no
H12 C8 2.755(13) . no
H12 C9 2.674(13) . no
H12 O2 2.570(13) 2_645 no
H13 O1 2.553(15) 2_645 no
H13 C20 3.064(14) 2_545 no
H14 H4 2.30(2) 4_455 no
H15 N3 2.905(17) 4_565 no
H15 H23 2.46(2) 4_565 no
H16 O2 2.434(16) . no
H16 O3 2.484(16) 4_565 no
H19 C9 2.827(13) . no
H19 C10 2.608(13) . no
H19 C11 2.831(13) . no
H20 C1 3.043(16) 2_655 no
H20 C2 3.097(15) 2_655 no
H22 C4 2.697(16) 1_465 no
H22 C5 2.901(16) 1_465 no
H23 N3 2.614(13) . no
H23 C11 2.958(14) 2_655 no
H23 C16 2.992(14) 2_655 no
H23 H15 2.46(2) 4_564 no

loop_
_geom_hbond_atom_site_label_D
_geom_hbond_atom_site_label_H
_geom_hbond_atom_site_label_A
_geom_hbond_site_symmetry_A
_geom_hbond_distance_DH
_geom_hbond_distance_HA
_geom_hbond_distance_DA
_geom_hbond_angle_DHA
_geom_hbond_publ_flag
N1 H1 O3 3_665 0.895(15) 2.009(15) 2.8772(13) 163.4(14) yes
C12 H12 O2 2_645 0.997(14) 2.570(13) 3.3266(14) 132.6(10) yes
C13 H13 O1 2_645 0.971(15) 2.553(15) 3.4007(15) 145.9(11) yes
C16 H16 O3 4_565 1.006(16) 2.484(16) 3.3620(15) 145.6(12) yes

loop_
_geom_torsion_atom_site_label_1
_geom_torsion_atom_site_label_2
_geom_torsion_atom_site_label_3
_geom_torsion_atom_site_label_4
_geom_torsion
_geom_torsion_publ_flag
C7 N1 N2 C8 -81.78(12) no
C7 N1 N2 C24 92.00(12) no
N2 N1 C7 C1 -172.91(9) yes
N2 N1 C7 O1 10.85(16) yes
N1 N2 C24 N3 -178.50(9) no
C24 N2 C8 C9 1.77(16) no
C8 N2 C24 O3 176.62(10) yes
C8 N2 C24 N3 -5.04(15) no
N1 N2 C24 O3 3.16(15) no
N1 N2 C8 C9 175.29(10) no
C17 N3 C24 O3 -177.13(10) yes
C24 N3 C17 C18 178.95(9) no
C17 N3 C24 N2 4.60(15) no
C24 N3 C17 C9 -1.15(16) no
C2 C1 C7 N1 -171.63(11) no
C7 C1 C6 C5 177.43(11) no
C2 C1 C7 O1 4.51(18) yes
C7 C1 C2 C3 -179.01(12) no
C6 C1 C7 O1 -174.62(12) yes
C2 C1 C6 C5 -1.69(18) no
C6 C1 C2 C3 0.17(19) no
C6 C1 C7 N1 9.24(17) no
C1 C2 C3 C4 1.6(2) no
C2 C3 C4 C5 -1.8(2) no
C3 C4 C5 C6 0.3(2) no
C4 C5 C6 C1 1.49(19) no
N2 C8 C9 C10 -169.35(10) no
N2 C8 C9 C17 1.82(16) no
C8 C9 C10 C11 -69.01(14) yes
C17 C9 C10 O2 -58.32(15) yes
C10 C9 C17 C18 -11.22(16) no
C8 C9 C17 C18 177.70(10) no
C8 C9 C10 O2 112.40(13) yes
C17 C9 C10 C11 120.27(12) yes
C10 C9 C17 N3 168.89(10) no
C8 C9 C17 N3 -2.20(16) no
C9 C10 C11 C16 -177.78(11) yes
O2 C10 C11 C16 0.76(17) no
O2 C10 C11 C12 178.88(11) no
C9 C10 C11 C12 0.35(16) yes
C10 C11 C12 C13 -179.10(11) no
C10 C11 C16 C15 177.98(12) no
C12 C11 C16 C15 -0.21(19) no
C16 C11 C12 C13 -1.01(17) no
C11 C12 C13 C14 1.63(19) no
C12 C13 C14 C15 -1.0(2) no
C13 C14 C15 C16 -0.2(2) no
C14 C15 C16 C11 0.8(2) no
N3 C17 C18 C23 -40.68(15) yes
C9 C17 C18 C19 -39.91(16) yes
C9 C17 C18 C23 139.41(11) yes
N3 C17 C18 C19 140.00(11) yes
C19 C18 C23 C22 1.87(18) no
C23 C18 C19 C20 -0.71(18) no
C17 C18 C19 C20 178.62(11) no
C17 C18 C23 C22 -177.47(11) no
C18 C19 C20 C21 -0.79(19) no
C19 C20 C21 C22 1.1(2) no
C20 C21 C22 C23 0.1(2) no
C21 C22 C23 C18 -1.55(19) no

loop_
_cod_related_entry_id
_cod_related_entry_database
_cod_related_entry_code
1 ChemSpider 21130372
